data_4066499
loop_
_publ_author_name
'Wagler, J\"org'
'Heine, Thomas'
'Hill, Anthony F.'

_publ_section_title
;
 Poly(methimazolyl)silanes: Syntheses and Molecular Structures&#x2020;
;
_journal_issue 21
_journal_name_full Organometallics
_journal_page_first 5607
_journal_paper_doi 10.1021/om1004989
_journal_volume 29
_journal_year 2010
_chemical_formula_moiety 'C10 H16 N4 S2 Si'
_chemical_formula_sum 'C10 H16 N4 S2 Si'
_chemical_formula_weight 284.48
_chemical_name_systematic
;
 ?
;
_space_group_IT_number 33
_symmetry_cell_setting orthorhombic
_symmetry_space_group_name_Hall 'P 2c -2n'
_symmetry_space_group_name_H-M 'P n a 21'
_atom_sites_solution_hydrogens geom
_atom_sites_solution_primary direct
_atom_sites_solution_secondary difmap
_audit_creation_method SHELXL-97
_cell_angle_alpha 90.00
_cell_angle_beta 90.00
_cell_angle_gamma 90.00
_cell_formula_units_Z 4
_cell_length_a 16.8497(3)
_cell_length_b 11.5975(2)
_cell_length_c 7.14240(10)
_cell_measurement_reflns_used 28864
_cell_measurement_temperature 200(2)
_cell_measurement_theta_max 32.032
_cell_measurement_theta_min 2.546
_cell_volume 1395.73(4)
_computing_cell_refinement DENZO-SMN
_computing_data_collection 'Nonius Collect'
_computing_data_reduction Scalepack
_computing_molecular_graphics 'ORTEP32 for windows (Farugia)'
_computing_publication_material 'Ciftab (Sheldrick, 1997)'
_computing_structure_refinement 'SHELXL-97 (Sheldrick, 1997)'
_computing_structure_solution 'SHELXS-97 (Sheldrick, 1990)'
_diffrn_ambient_temperature 200(2)
_diffrn_measured_fraction_theta_full 0.999
_diffrn_measured_fraction_theta_max 0.999
_diffrn_measurement_device_type 'Nonius Kappa CCD area detector'
_diffrn_measurement_method 'phi and omega scans'
_diffrn_radiation_monochromator graphite
_diffrn_radiation_source 'fine-focus sealed tube'
_diffrn_radiation_type MoK\a
_diffrn_radiation_wavelength 0.71073
_diffrn_reflns_av_R_equivalents 0.0682
_diffrn_reflns_av_sigmaI/netI 0.0483
_diffrn_reflns_limit_h_max 25
_diffrn_reflns_limit_h_min -25
_diffrn_reflns_limit_k_max 17
_diffrn_reflns_limit_k_min -17
_diffrn_reflns_limit_l_max 9
_diffrn_reflns_limit_l_min -10
_diffrn_reflns_number 34433
_diffrn_reflns_theta_full 32.00
_diffrn_reflns_theta_max 32.00
_diffrn_reflns_theta_min 2.99
_exptl_absorpt_coefficient_mu 0.452
_exptl_absorpt_correction_T_max 0.915
_exptl_absorpt_correction_T_min 0.826
_exptl_absorpt_correction_type multi-scan
_exptl_absorpt_process_details SORTAV
_exptl_crystal_colour colorless
_exptl_crystal_density_diffrn 1.354
_exptl_crystal_density_method 'not measured'
_exptl_crystal_description piece
_exptl_crystal_F_000 600
_exptl_crystal_size_max 0.45
_exptl_crystal_size_mid 0.20
_exptl_crystal_size_min 0.19
_refine_diff_density_max 0.228
_refine_diff_density_min -0.368
_refine_diff_density_rms 0.059
_refine_ls_abs_structure_details 'Flack H D (1983), Acta Cryst. A39, 876-881'
_refine_ls_abs_structure_Flack -0.05(6)
_refine_ls_extinction_method none
_refine_ls_goodness_of_fit_ref 1.060
_refine_ls_hydrogen_treatment constr
_refine_ls_matrix_type full
_refine_ls_number_parameters 154
_refine_ls_number_reflns 4767
_refine_ls_number_restraints 1
_refine_ls_restrained_S_all 1.060
_refine_ls_R_factor_all 0.0690
_refine_ls_R_factor_gt 0.0384
_refine_ls_shift/su_max 0.000
_refine_ls_shift/su_mean 0.000
_refine_ls_structure_factor_coef Fsqd
_refine_ls_weighting_details 'calc w=1/[\s^2^(Fo^2^)+(0.0398P)^2^+0.0631P] where P=(Fo^2^+2Fc^2^)/3'
_refine_ls_weighting_scheme calc
_refine_ls_wR_factor_gt 0.0751
_refine_ls_wR_factor_ref 0.0833
_reflns_number_gt 3574
_reflns_number_total 4767
_reflns_threshold_expression >2sigma(I)
_cod_data_source_file om1004989_si_002.cif
_cod_data_source_block Me2Si(mt)2
_cod_original_sg_symbol_Hall P2c-2n
_cod_original_sg_symbol_H-M Pna21
_cod_database_code 4066499

loop_
_symmetry_equiv_pos_as_xyz
'x, y, z'
'-x, -y, z+1/2'
'-x+1/2, y+1/2, z+1/2'
'x+1/2, -y+1/2, z'

loop_
_atom_site_label
_atom_site_type_symbol
_atom_site_fract_x
_atom_site_fract_y
_atom_site_fract_z
_atom_site_U_iso_or_equiv
_atom_site_adp_type
_atom_site_occupancy
_atom_site_symmetry_multiplicity
_atom_site_calc_flag
_atom_site_refinement_flags
Si1 Si 0.30900(3) 0.77651(4) 0.26273(6) 0.02380(10) Uani 1 1 d .
S1 S 0.43988(3) 0.77942(4) -0.09338(6) 0.03413(11) Uani 1 1 d .
S2 S 0.12113(3) 0.90105(5) 0.20955(7) 0.03983(13) Uani 1 1 d .
N1 N 0.34017(8) 0.90063(12) 0.1373(2) 0.0252(3) Uani 1 1 d .
N2 N 0.40480(9) 1.00794(14) -0.0641(2) 0.0322(3) Uani 1 1 d .
N3 N 0.24467(8) 0.83469(13) 0.43636(19) 0.0253(3) Uani 1 1 d .
N4 N 0.13995(8) 0.89939(12) 0.5859(2) 0.0251(3) Uani 1 1 d .
C1 C 0.39443(10) 0.89721(16) -0.0073(2) 0.0257(4) Uani 1 1 d .
C2 C 0.45620(14) 1.0423(2) -0.2185(4) 0.0504(6) Uani 1 1 d .
H2A H 0.5106 1.0167 -0.1931 0.076 Uiso 1 1 d R
H2B H 0.4553 1.1264 -0.2313 0.076 Uiso 1 1 d R
H2C H 0.4373 1.0068 -0.3347 0.076 Uiso 1 1 d R
C3 C 0.35982(12) 1.08070(17) 0.0450(3) 0.0358(4) Uani 1 1 d .
H3 H 0.3576 1.1623 0.0348 0.043 Uiso 1 1 calc R
C4 C 0.31981(11) 1.01596(16) 0.1679(3) 0.0322(4) Uani 1 1 d .
H4 H 0.2838 1.0435 0.2600 0.039 Uiso 1 1 calc R
C5 C 0.16898(10) 0.87844(14) 0.4115(3) 0.0249(3) Uani 1 1 d .
C6 C 0.06104(10) 0.94559(18) 0.6238(3) 0.0353(4) Uani 1 1 d .
H6A H 0.0560 1.0219 0.5661 0.053 Uiso 1 1 d R
H6B H 0.0533 0.9522 0.7594 0.053 Uiso 1 1 d R
H6C H 0.0209 0.8937 0.5714 0.053 Uiso 1 1 d R
C7 C 0.19573(10) 0.86999(15) 0.7205(2) 0.0300(4) Uani 1 1 d .
H7 H 0.1896 0.8768 0.8522 0.036 Uiso 1 1 calc R
C8 C 0.25977(10) 0.83025(16) 0.6303(2) 0.0287(4) Uani 1 1 d .
H8 H 0.3073 0.8036 0.6872 0.034 Uiso 1 1 calc R
C9 C 0.39323(11) 0.71456(17) 0.3926(3) 0.0342(4) Uani 1 1 d .
H9A H 0.4344 0.6902 0.3042 0.051 Uiso 1 1 d R
H9B H 0.3751 0.6478 0.4650 0.051 Uiso 1 1 d R
H9C H 0.4150 0.7727 0.4778 0.051 Uiso 1 1 d R
C10 C 0.25643(11) 0.67198(17) 0.1130(3) 0.0333(4) Uani 1 1 d .
H10A H 0.2074 0.7069 0.0658 0.050 Uiso 1 1 d R
H10B H 0.2435 0.6031 0.1864 0.050 Uiso 1 1 d R
H10C H 0.2905 0.6504 0.0074 0.050 Uiso 1 1 d R

loop_
_atom_site_aniso_label
_atom_site_aniso_U_11
_atom_site_aniso_U_22
_atom_site_aniso_U_33
_atom_site_aniso_U_23
_atom_site_aniso_U_13
_atom_site_aniso_U_12
Si1 0.0261(2) 0.0255(2) 0.0198(2) -0.00027(19) -0.00041(17) 0.00319(18)
S1 0.0330(2) 0.0420(3) 0.0274(2) -0.0066(2) 0.00243(19) 0.00881(19)
S2 0.0319(2) 0.0635(4) 0.0241(2) 0.0006(2) -0.00416(19) 0.0144(2)
N1 0.0261(7) 0.0269(8) 0.0226(7) -0.0020(6) 0.0032(6) 0.0031(6)
N2 0.0289(7) 0.0361(9) 0.0317(8) 0.0070(7) 0.0045(7) -0.0001(7)
N3 0.0238(7) 0.0321(8) 0.0201(7) 0.0009(5) -0.0010(5) 0.0022(6)
N4 0.0258(7) 0.0270(8) 0.0227(7) -0.0005(6) 0.0031(6) 0.0000(6)
C1 0.0226(8) 0.0332(10) 0.0213(8) -0.0005(7) -0.0008(6) 0.0000(7)
C2 0.0455(12) 0.0572(14) 0.0486(13) 0.0145(11) 0.0157(11) -0.0055(10)
C3 0.0388(11) 0.0280(10) 0.0406(11) 0.0032(8) 0.0050(8) 0.0024(8)
C4 0.0349(9) 0.0269(9) 0.0349(11) -0.0017(7) 0.0058(7) 0.0044(8)
C5 0.0248(8) 0.0264(8) 0.0235(7) 0.0004(7) 0.0014(7) 0.0001(6)
C6 0.0284(9) 0.0430(11) 0.0347(10) -0.0068(8) 0.0055(8) 0.0036(8)
C7 0.0366(9) 0.0336(10) 0.0198(8) -0.0004(7) 0.0000(7) 0.0018(7)
C8 0.0309(9) 0.0360(10) 0.0193(8) 0.0003(7) -0.0018(7) 0.0028(8)
C9 0.0358(10) 0.0405(10) 0.0265(9) 0.0015(8) -0.0009(8) 0.0115(8)
C10 0.0383(10) 0.0297(10) 0.0319(9) -0.0035(8) -0.0023(8) -0.0022(8)

loop_
_atom_type_symbol
_atom_type_description
_atom_type_scat_dispersion_real
_atom_type_scat_dispersion_imag
_atom_type_scat_source
C C 0.0033 0.0016 'International Tables Vol C Tables 4.2.6.8 and 6.1.1.4'
H H 0.0000 0.0000 'International Tables Vol C Tables 4.2.6.8 and 6.1.1.4'
N N 0.0061 0.0033 'International Tables Vol C Tables 4.2.6.8 and 6.1.1.4'
S S 0.1246 0.1234 'International Tables Vol C Tables 4.2.6.8 and 6.1.1.4'
Si Si 0.0817 0.0704 'International Tables Vol C Tables 4.2.6.8 and 6.1.1.4'

loop_
_geom_angle_atom_site_label_1
_geom_angle_atom_site_label_2
_geom_angle_atom_site_label_3
_geom_angle
N1 Si1 N3 102.97(7)
N1 Si1 C9 110.04(8)
N3 Si1 C9 105.44(8)
N1 Si1 C10 112.50(9)
N3 Si1 C10 111.15(8)
C9 Si1 C10 113.96(9)
C1 N1 C4 107.91(15)
C1 N1 Si1 123.40(13)
C4 N1 Si1 128.61(12)
C1 N2 C3 109.87(15)
C1 N2 C2 124.11(17)
C3 N2 C2 126.02(18)
C5 N3 C8 107.80(14)
C5 N3 Si1 127.66(12)
C8 N3 Si1 124.12(12)
C5 N4 C7 110.31(14)
C5 N4 C6 124.31(15)
C7 N4 C6 125.38(15)
N2 C1 N1 106.35(16)
N2 C1 S1 126.87(14)
N1 C1 S1 126.77(14)
N2 C2 H2A 109.5
N2 C2 H2B 109.5
H2A C2 H2B 109.5
N2 C2 H2C 109.5
H2A C2 H2C 109.5
H2B C2 H2C 109.5
C4 C3 N2 107.76(16)
C4 C3 H3 126.1
N2 C3 H3 126.1
C3 C4 N1 108.09(17)
C3 C4 H4 126.0
N1 C4 H4 126.0
N4 C5 N3 106.25(14)
N4 C5 S2 126.03(12)
N3 C5 S2 127.73(14)
N4 C6 H6A 109.5
N4 C6 H6B 109.5
H6A C6 H6B 109.5
N4 C6 H6C 109.5
H6A C6 H6C 109.5
H6B C6 H6C 109.5
C8 C7 N4 107.28(15)
C8 C7 H7 126.4
N4 C7 H7 126.4
C7 C8 N3 108.36(15)
C7 C8 H8 125.8
N3 C8 H8 125.8
Si1 C9 H9A 109.5
Si1 C9 H9B 109.5
H9A C9 H9B 109.5
Si1 C9 H9C 109.5
H9A C9 H9C 109.5
H9B C9 H9C 109.5
Si1 C10 H10A 109.5
Si1 C10 H10B 109.5
H10A C10 H10B 109.5
Si1 C10 H10C 109.5
H10A C10 H10C 109.5
H10B C10 H10C 109.5

loop_
_geom_bond_atom_site_label_1
_geom_bond_atom_site_label_2
_geom_bond_distance
Si1 N1 1.7752(15)
Si1 N3 1.7799(15)
Si1 C9 1.8416(18)
Si1 C10 1.8431(19)
S1 C1 1.6824(18)
S2 C5 1.6734(18)
N1 C1 1.380(2)
N1 C4 1.398(2)
N2 C1 1.358(2)
N2 C3 1.376(3)
N2 C2 1.458(3)
N3 C5 1.384(2)
N3 C8 1.409(2)
N4 C5 1.360(2)
N4 C7 1.387(2)
N4 C6 1.459(2)
C2 H2A 0.9800
C2 H2B 0.9800
C2 H2C 0.9800
C3 C4 1.338(3)
C3 H3 0.9500
C4 H4 0.9500
C6 H6A 0.9800
C6 H6B 0.9800
C6 H6C 0.9800
C7 C8 1.339(2)
C7 H7 0.9500
C8 H8 0.9500
C9 H9A 0.9800
C9 H9B 0.9800
C9 H9C 0.9800
C10 H10A 0.9800
C10 H10B 0.9800
C10 H10C 0.9800

loop_
_geom_torsion_atom_site_label_1
_geom_torsion_atom_site_label_2
_geom_torsion_atom_site_label_3
_geom_torsion_atom_site_label_4
_geom_torsion
N3 Si1 N1 C1 176.84(13)
C9 Si1 N1 C1 64.83(16)
C10 Si1 N1 C1 -63.41(15)
N3 Si1 N1 C4 0.47(17)
C9 Si1 N1 C4 -111.54(16)
C10 Si1 N1 C4 120.22(16)
N1 Si1 N3 C5 72.93(16)
C9 Si1 N3 C5 -171.70(16)
C10 Si1 N3 C5 -47.75(17)
N1 Si1 N3 C8 -115.43(15)
C9 Si1 N3 C8 -0.07(17)
C10 Si1 N3 C8 123.89(15)
C3 N2 C1 N1 1.6(2)
C2 N2 C1 N1 -178.31(17)
C3 N2 C1 S1 -177.45(15)
C2 N2 C1 S1 2.7(3)
C4 N1 C1 N2 -1.27(19)
Si1 N1 C1 N2 -178.29(11)
C4 N1 C1 S1 177.75(14)
Si1 N1 C1 S1 0.7(2)
C1 N2 C3 C4 -1.3(2)
C2 N2 C3 C4 178.60(19)
N2 C3 C4 N1 0.4(2)
C1 N1 C4 C3 0.5(2)
Si1 N1 C4 C3 177.34(14)
C7 N4 C5 N3 0.10(19)
C6 N4 C5 N3 -179.56(16)
C7 N4 C5 S2 179.72(13)
C6 N4 C5 S2 0.1(3)
C8 N3 C5 N4 -0.01(19)
Si1 N3 C5 N4 172.73(12)
C8 N3 C5 S2 -179.62(14)
Si1 N3 C5 S2 -6.9(2)
C5 N4 C7 C8 -0.2(2)
C6 N4 C7 C8 179.50(17)
N4 C7 C8 N3 0.2(2)
C5 N3 C8 C7 -0.1(2)
Si1 N3 C8 C7 -173.15(13)
